data_7128676
loop_
_publ_author_name
'Sun, Lincong'
'Liu, Bingxian'
'Zhao, Yanlian'
'Chang, Junbiao'
'Kong, Lingheng'
'Wang, Fen'
'Deng, Wei-Qiao'
'Li, Xingwei'

_publ_section_title
;
 Rhodium(iii)-catalyzed asymmetric [4+1] spiroannulations of O-pivaloyl
 oximes with \a-diazo compounds.
;
_journal_issue 67
_journal_name_full 'Chemical communications (Cambridge, England)'
_journal_page_first 8268
_journal_page_last 8271
_journal_paper_doi 10.1039/d1cc02888j
_journal_volume 57
_journal_year 2021
_chemical_formula_moiety 'C18 H16 N O3'
_chemical_formula_sum 'C18 H15 N O3'
_chemical_formula_weight 293.31
_space_group_crystal_system triclinic
_space_group_IT_number 2
_space_group_name_Hall '-P 1'
_space_group_name_H-M_alt 'P -1'
_atom_sites_solution_hydrogens geom
_audit_block_doi 10.5517/ccdc.csd.cc27m1qn
_audit_creation_date 2021-03-29
_audit_creation_method
;
Olex2 1.2
(compiled 2018.05.29 svn.r3508 for OlexSys, GUI svn.r5506)
;
_audit_update_record
;
2021-03-29 deposited with the CCDC.	2021-07-13 downloaded from the CCDC.
;
_cell_angle_alpha 70.212(5)
_cell_angle_beta 73.352(6)
_cell_angle_gamma 70.063(5)
_cell_formula_units_Z 2
_cell_length_a 7.4610(5)
_cell_length_b 10.2760(5)
_cell_length_c 11.7263(8)
_cell_measurement_reflns_used 3349
_cell_measurement_temperature 293(2)
_cell_measurement_theta_max 71.2940
_cell_measurement_theta_min 4.7600
_cell_volume 780.25(9)
_computing_cell_refinement 'CrysAlisPro 1.171.40.53 (Rigaku OD, 2019)'
_computing_data_collection 'CrysAlisPro 1.171.40.53 (Rigaku OD, 2019)'
_computing_data_reduction 'CrysAlisPro 1.171.40.53 (Rigaku OD, 2019)'
_computing_molecular_graphics 'Olex2 (Dolomanov et al., 2009)'
_computing_publication_material 'Olex2 (Dolomanov et al., 2009)'
_computing_structure_refinement 'ShelXL (Sheldrick, 2015)'
_computing_structure_solution 'ShelXT (Sheldrick, 2015)'
_diffrn_ambient_temperature 293(2)
_diffrn_detector 'CCD plate'
_diffrn_detector_area_resol_mean 8.0521
_diffrn_detector_type EosS2
_diffrn_measured_fraction_theta_full 0.998
_diffrn_measured_fraction_theta_max 0.976
_diffrn_measurement_details
;
List of Runs (angles in degrees, time in seconds):

  # Type    Start    End  Width  t~exp~   \w     \q     \k     \f   Frames
#--------------------------------------------------------------------------
  1  \w    -72.00  25.00   1.00    1.00    --  -35.62  95.00 115.00   97
  2  \w     -3.00  72.00   1.00    1.00    --   35.62 -95.00   5.00   75
  3  \w     38.00 110.00   1.00    1.41    --  107.12 -95.00   5.00   72
  4  \w    101.00 177.00   1.00    1.41    --  107.12  95.00 115.00   76
  5  \w   -108.00 -35.00   1.00    1.00    --  -35.62-178.00  90.00   73
  6  \w   -105.00 -17.00   1.00    1.00    --  -35.62 -38.00  30.00   88
  7  \w      9.00 103.00   1.00    1.00    --   35.62  77.00-120.00   94
  8  \w     57.00 108.00   1.00    1.00    --   35.62 178.00   0.00   51
  9  \w     19.00 103.00   1.00    1.00    --   35.62  57.00 -60.00   84
 10  \w     19.00 103.00   1.00    1.00    --   35.62  57.00   0.00   84
 11  \w     39.00 125.00   1.00    1.41    --  107.12 -45.00-150.00   86
 12  \w     38.00 110.00   1.00    1.41    --  107.12 -95.00 120.00   72
 13  \w     57.00 147.00   1.00    1.41    --  107.12 178.00  30.00   90
 14  \w     39.00 102.00   1.00    1.41    --  107.12 -95.00  30.00   63
 15  \w     95.00 157.00   1.00    1.41    --  107.12  61.00  60.00   62
 16  \w    100.00 173.00   1.00    1.41    --  107.12 111.00   0.00   73
 17  \w     65.00 144.00   1.00    1.41    --  107.12 178.00  90.00   79
 18  \w     62.00 107.00   1.00    1.41    --  107.12-111.00-150.00   45
 19  \w     45.00 124.00   1.00    1.41    --  107.12 -30.00   0.00   79
 20  \w     40.00  77.00   1.00    1.41    --  107.12 -45.00  30.00   37
 21  \w     92.00 122.00   1.00    1.41    --  107.12 -45.00  30.00   30
 22  \w     89.00 174.00   1.00    1.41    --  107.12  61.00-180.00   85
 23  \w    110.00 136.00   1.00    1.41    --  107.12  61.00-120.00   26
 24  \w     66.00 113.00   1.00    1.41    --  107.12-111.00  60.00   47
 25  \w     67.00 119.00   1.00    1.41    --  107.12 -45.00  90.00   52
;
_diffrn_measurement_device 'four-circle diffractometer'
_diffrn_measurement_device_type 'SuperNova, Dual, Cu at home/near, EosS2'
_diffrn_measurement_method '\w scans'
_diffrn_orient_matrix_type 'CrysAlisPro convention (1999,Acta A55,543-557)'
_diffrn_orient_matrix_UB_11 -0.2151479000
_diffrn_orient_matrix_UB_12 0.0350256000
_diffrn_orient_matrix_UB_13 0.0645360000
_diffrn_orient_matrix_UB_21 0.0601126000
_diffrn_orient_matrix_UB_22 -0.0019203000
_diffrn_orient_matrix_UB_23 0.1158891000
_diffrn_orient_matrix_UB_31 -0.0146968000
_diffrn_orient_matrix_UB_32 0.1617440000
_diffrn_orient_matrix_UB_33 -0.0515378000
_diffrn_radiation_monochromator mirror
_diffrn_radiation_probe x-ray
_diffrn_radiation_type CuK\a
_diffrn_radiation_wavelength 1.54184
_diffrn_reflns_av_R_equivalents 0.0179
_diffrn_reflns_av_unetI/netI 0.0236
_diffrn_reflns_Laue_measured_fraction_full 0.998
_diffrn_reflns_Laue_measured_fraction_max 0.976
_diffrn_reflns_limit_h_max 8
_diffrn_reflns_limit_h_min -9
_diffrn_reflns_limit_k_max 12
_diffrn_reflns_limit_k_min -10
_diffrn_reflns_limit_l_max 14
_diffrn_reflns_limit_l_min -14
_diffrn_reflns_number 6371
_diffrn_reflns_point_group_measured_fraction_full 0.998
_diffrn_reflns_point_group_measured_fraction_max 0.976
_diffrn_reflns_theta_full 67.684
_diffrn_reflns_theta_max 71.588
_diffrn_reflns_theta_min 4.084
_diffrn_source 'micro-focus sealed X-ray tube'
_diffrn_source_type 'SuperNova (Cu) X-ray Source'
_exptl_absorpt_coefficient_mu 0.695
_exptl_absorpt_correction_T_max 1.00000
_exptl_absorpt_correction_T_min 0.88999
_exptl_absorpt_correction_type multi-scan
_exptl_absorpt_process_details
;
CrysAlisPro 1.171.40.53 (Rigaku Oxford Diffraction, 2019)
Empirical absorption correction using spherical harmonics,
 implemented in SCALE3 ABSPACK scaling algorithm.
;
_exptl_crystal_colour 'clear light colourless'
_exptl_crystal_colour_lustre clear
_exptl_crystal_colour_modifier light
_exptl_crystal_colour_primary colourless
_exptl_crystal_density_diffrn 1.248
_exptl_crystal_description block
_exptl_crystal_F_000 308
_exptl_crystal_size_max 0.2
_exptl_crystal_size_mid 0.1
_exptl_crystal_size_min 0.1
_refine_diff_density_max 0.328
_refine_diff_density_min -0.248
_refine_diff_density_rms 0.046
_refine_ls_extinction_method none
_refine_ls_goodness_of_fit_ref 1.045
_refine_ls_hydrogen_treatment constr
_refine_ls_matrix_type full
_refine_ls_number_parameters 202
_refine_ls_number_reflns 2972
_refine_ls_number_restraints 0
_refine_ls_restrained_S_all 1.045
_refine_ls_R_factor_all 0.0619
_refine_ls_R_factor_gt 0.0552
_refine_ls_shift/su_max 0.001
_refine_ls_shift/su_mean 0.000
_refine_ls_structure_factor_coef Fsqd
_refine_ls_weighting_details
;
 w=1/[\s^2^(Fo^2^)+(0.0858P)^2^+0.2088P]
 where P=(Fo^2^+2Fc^2^)/3
;
_refine_ls_weighting_scheme calc
_refine_ls_wR_factor_gt 0.1509
_refine_ls_wR_factor_ref 0.1588
_reflns_Friedel_coverage 0.000
_reflns_number_gt 2567
_reflns_number_total 2972
_reflns_threshold_expression 'I > 2\s(I)'
_cod_data_source_file d1cc02888j2.cif
_cod_data_source_block slc-20210329
_cod_depositor_comments 'Adding full bibliography for 7128674--7128676.cif.'
_cod_database_code 7128676
_shelxl_version_number 2013-2
_chemical_oxdiff_formula 'C1 H1 O1 N1'
_shelx_space_group_comment
;
The symmetry employed for this shelxl refinement is uniquely defined
by the following loop, which should always be used as a source of
symmetry information in preference to the above space-group names.
They are only intended as comments.
;
_shelx_estimated_absorpt_t_max 0.934
_shelx_estimated_absorpt_t_min 0.873
_diffrn_oxdiff_digest_frames
;
01ece809db329e927e2e50b502435495f7017926467
;
_reflns_odcompleteness_completeness 99.89
_reflns_odcompleteness_iscentric 1
_reflns_odcompleteness_theta 66.97
_olex2_refinement_description
;
1. Fixed Uiso
 At 1.2 times of:
  All C(H) groups
 At 1.5 times of:
  All C(H,H,H) groups, All O(H) groups
2.a Aromatic/amide H refined with riding coordinates:
 C3(H3), C15(H15), C4(H4), C6(H6), C5(H5), C14(H14), C12(H12), C13(H13),
 C18(H18)
2.b Idealised Me refined as rotating group:
 C22(H22A,H22B,H22C), C19(H19A,H19B,H19C)
2.c Idealised tetrahedral OH refined as rotating group:
 O21(H21)
;
_olex2_submission_special_instructions 'No special instructions were received'
_oxdiff_exptl_absorpt_empirical_details
;
Empirical correction (ABSPACK) includes:
- Absorption correction using spherical harmonics
- Frame scaling
;
_oxdiff_exptl_absorpt_empirical_full_max 1.615
_oxdiff_exptl_absorpt_empirical_full_min 0.831

loop_
_space_group_symop_operation_xyz
'x, y, z'
'-x, -y, -z'

loop_
_atom_site_label
_atom_site_type_symbol
_atom_site_fract_x
_atom_site_fract_y
_atom_site_fract_z
_atom_site_U_iso_or_equiv
_atom_site_adp_type
_atom_site_occupancy
_atom_site_site_symmetry_order
_atom_site_calc_flag
_atom_site_refinement_flags_posn
_atom_site_refinement_flags_adp
_atom_site_refinement_flags_occupancy
_atom_site_disorder_assembly
_atom_site_disorder_group
O21 O 0.4994(2) 1.04824(13) 0.14324(12) 0.0518(4) Uani 1 1 d . . . . .
H21 H 0.5199 1.0837 0.0683 0.078 Uiso 1 1 calc GR . . . .
N9 N 0.4168(2) 0.85847(14) 0.11645(12) 0.0391(3) Uani 1 1 d . . . . .
O17 O 0.0733(2) 0.6731(2) 0.24518(19) 0.0770(5) Uani 1 1 d . . . . .
C1 C 0.4098(2) 0.74122(16) 0.20085(14) 0.0342(3) Uani 1 1 d . . . . .
C2 C 0.3508(2) 0.76037(16) 0.32674(14) 0.0358(4) Uani 1 1 d . . . . .
C10 C 0.4811(2) 0.59925(16) 0.17299(14) 0.0376(4) Uani 1 1 d . . . . .
C3 C 0.3293(3) 0.66502(19) 0.44266(16) 0.0436(4) Uani 1 1 d . . . . .
H3 H 0.3475 0.5681 0.4519 0.052 Uiso 1 1 calc R . . . .
C8 C 0.3519(3) 0.97914(16) 0.17558(15) 0.0418(4) Uani 1 1 d . . . . .
C7 C 0.3208(2) 0.90576(17) 0.31228(15) 0.0402(4) Uani 1 1 d . . . . .
C11 C 0.3696(3) 0.50255(19) 0.20360(17) 0.0473(4) Uani 1 1 d . . . . .
C15 C 0.6750(3) 0.55871(19) 0.11738(17) 0.0475(4) Uani 1 1 d . . . . .
H15 H 0.7504 0.6223 0.0955 0.057 Uiso 1 1 calc R . . . .
C4 C 0.2798(3) 0.7185(2) 0.54470(17) 0.0544(5) Uani 1 1 d . . . . .
H4 H 0.2646 0.6568 0.6237 0.065 Uiso 1 1 calc R . . . .
C6 C 0.2720(3) 0.9587(2) 0.41375(18) 0.0549(5) Uani 1 1 d . . . . .
H6 H 0.2525 1.0557 0.4046 0.066 Uiso 1 1 calc R . . . .
C5 C 0.2528(3) 0.8629(2) 0.52997(18) 0.0605(5) Uani 1 1 d . . . . .
H5 H 0.2211 0.8964 0.5996 0.073 Uiso 1 1 calc R . . . .
C14 C 0.7585(3) 0.4254(2) 0.0938(2) 0.0595(5) Uani 1 1 d . . . . .
H14 H 0.8887 0.4006 0.0560 0.071 Uiso 1 1 calc R . . . .
C12 C 0.4584(4) 0.3683(2) 0.1793(2) 0.0618(6) Uani 1 1 d . . . . .
H12 H 0.3851 0.3035 0.2002 0.074 Uiso 1 1 calc R . . . .
C22 C 0.1646(3) 1.0808(2) 0.1349(2) 0.0646(6) Uani 1 1 d . . . . .
H22A H 0.1203 1.1591 0.1722 0.097 Uiso 1 1 calc GR . . . .
H22B H 0.0672 1.0299 0.1602 0.097 Uiso 1 1 calc GR . . . .
H22C H 0.1884 1.1177 0.0466 0.097 Uiso 1 1 calc GR . . . .
C13 C 0.6503(4) 0.3301(2) 0.1257(2) 0.0646(6) Uani 1 1 d . . . . .
H13 H 0.7068 0.2400 0.1110 0.078 Uiso 1 1 calc R . . . .
C16 C 0.1569(4) 0.5356(3) 0.2550(2) 0.0676(6) Uani 1 1 d . . . . .
O20 O 0.0687(4) 0.4488(3) 0.2984(4) 0.1616(14) Uani 1 1 d . . . . .
C18 C -0.1337(4) 0.7195(5) 0.2957(4) 0.1198(15) Uani 1 1 d . . . . .
H18 H -0.2300 0.7107 0.2653 0.144 Uiso 1 1 calc R . . . .
C19 C -0.1717(5) 0.7768(6) 0.3917(4) 0.145(2) Uani 1 1 d . . . . .
H19A H -0.1006 0.8468 0.3697 0.218 Uiso 1 1 calc GR . . . .
H19B H -0.1330 0.7020 0.4628 0.218 Uiso 1 1 calc GR . . . .
H19C H -0.3084 0.8220 0.4105 0.218 Uiso 1 1 calc GR . . . .

loop_
_atom_site_aniso_label
_atom_site_aniso_U_11
_atom_site_aniso_U_22
_atom_site_aniso_U_33
_atom_site_aniso_U_23
_atom_site_aniso_U_13
_atom_site_aniso_U_12
O21 0.0769(9) 0.0418(7) 0.0409(7) -0.0088(5) -0.0024(6) -0.0308(6)
N9 0.0491(8) 0.0322(7) 0.0350(7) -0.0070(5) -0.0050(6) -0.0143(6)
O17 0.0464(8) 0.0900(12) 0.1111(14) -0.0522(11) -0.0035(8) -0.0234(8)
C1 0.0363(8) 0.0325(8) 0.0344(8) -0.0064(6) -0.0069(6) -0.0125(6)
C2 0.0353(8) 0.0357(8) 0.0350(8) -0.0071(6) -0.0052(6) -0.0114(6)
C10 0.0502(9) 0.0320(8) 0.0322(8) -0.0048(6) -0.0115(7) -0.0141(6)
C3 0.0500(10) 0.0406(9) 0.0378(9) -0.0013(7) -0.0103(7) -0.0167(7)
C8 0.0538(10) 0.0295(8) 0.0378(9) -0.0079(6) -0.0031(7) -0.0118(7)
C7 0.0430(9) 0.0347(8) 0.0371(9) -0.0090(7) -0.0019(7) -0.0089(6)
C11 0.0619(11) 0.0398(9) 0.0480(10) -0.0073(7) -0.0178(8) -0.0217(8)
C15 0.0535(10) 0.0403(9) 0.0469(10) -0.0118(7) -0.0058(8) -0.0135(7)
C4 0.0635(12) 0.0608(12) 0.0330(9) -0.0039(8) -0.0061(8) -0.0209(9)
C6 0.0684(12) 0.0444(10) 0.0464(10) -0.0193(8) 0.0023(9) -0.0125(9)
C5 0.0730(13) 0.0652(13) 0.0389(10) -0.0220(9) 0.0020(9) -0.0158(10)
C14 0.0656(12) 0.0487(11) 0.0596(12) -0.0220(9) -0.0106(10) -0.0037(9)
C12 0.0885(16) 0.0410(10) 0.0716(14) -0.0120(9) -0.0315(12) -0.0266(10)
C22 0.0679(13) 0.0455(11) 0.0598(13) -0.0025(9) -0.0145(10) 0.0002(9)
C13 0.0910(17) 0.0379(9) 0.0707(14) -0.0220(9) -0.0306(12) -0.0049(10)
C16 0.0669(13) 0.0692(14) 0.0804(16) -0.0181(12) -0.0121(11) -0.0390(11)
O20 0.0951(17) 0.1068(19) 0.275(4) -0.035(2) 0.009(2) -0.0713(15)
C18 0.0459(14) 0.188(4) 0.172(4) -0.121(3) 0.0055(17) -0.0372(18)
C19 0.0555(17) 0.248(6) 0.180(4) -0.152(4) 0.009(2) -0.032(2)

loop_
_atom_type_symbol
_atom_type_description
_atom_type_scat_dispersion_real
_atom_type_scat_dispersion_imag
_atom_type_scat_source
C C 0.0181 0.0091 'International Tables Vol C Tables 4.2.6.8 and 6.1.1.4'
H H 0.0000 0.0000 'International Tables Vol C Tables 4.2.6.8 and 6.1.1.4'
N N 0.0311 0.0180 'International Tables Vol C Tables 4.2.6.8 and 6.1.1.4'
O O 0.0492 0.0322 'International Tables Vol C Tables 4.2.6.8 and 6.1.1.4'

loop_
_geom_angle_atom_site_label_1
_geom_angle_atom_site_label_2
_geom_angle_atom_site_label_3
_geom_angle
_geom_angle_site_symmetry_1
_geom_angle_site_symmetry_3
_geom_angle_publ_flag
C8 O21 H21 109.5 . . ?
C1 N9 C8 108.93(13) . . ?
C16 O17 C18 119.1(2) . . ?
N9 C1 C2 113.10(14) . . ?
N9 C1 C10 122.18(14) . . ?
C2 C1 C10 124.20(13) . . ?
C3 C2 C1 132.63(15) . . ?
C3 C2 C7 121.35(16) . . ?
C7 C2 C1 105.99(13) . . ?
C11 C10 C1 124.81(16) . . ?
C15 C10 C1 116.76(15) . . ?
C15 C10 C11 118.38(16) . . ?
C2 C3 H3 121.1 . . ?
C2 C3 C4 117.89(16) . . ?
C4 C3 H3 121.1 . . ?
O21 C8 N9 109.85(14) . . ?
O21 C8 C7 110.03(14) . . ?
O21 C8 C22 112.20(15) . . ?
N9 C8 C7 103.91(12) . . ?
N9 C8 C22 108.21(16) . . ?
C7 C8 C22 112.29(15) . . ?
C2 C7 C8 107.88(14) . . ?
C6 C7 C2 120.67(16) . . ?
C6 C7 C8 131.45(16) . . ?
C10 C11 C16 124.23(17) . . ?
C12 C11 C10 118.93(19) . . ?
C12 C11 C16 116.75(18) . . ?
C10 C15 H15 119.3 . . ?
C14 C15 C10 121.33(18) . . ?
C14 C15 H15 119.3 . . ?
C3 C4 H4 119.7 . . ?
C5 C4 C3 120.60(17) . . ?
C5 C4 H4 119.7 . . ?
C7 C6 H6 121.0 . . ?
C7 C6 C5 118.01(18) . . ?
C5 C6 H6 121.0 . . ?
C4 C5 C6 121.47(18) . . ?
C4 C5 H5 119.3 . . ?
C6 C5 H5 119.3 . . ?
C15 C14 H14 119.9 . . ?
C13 C14 C15 120.2(2) . . ?
C13 C14 H14 119.9 . . ?
C11 C12 H12 119.2 . . ?
C13 C12 C11 121.66(19) . . ?
C13 C12 H12 119.2 . . ?
C8 C22 H22A 109.5 . . ?
C8 C22 H22B 109.5 . . ?
C8 C22 H22C 109.5 . . ?
H22A C22 H22B 109.5 . . ?
H22A C22 H22C 109.5 . . ?
H22B C22 H22C 109.5 . . ?
C14 C13 H13 120.3 . . ?
C12 C13 C14 119.46(18) . . ?
C12 C13 H13 120.3 . . ?
O17 C16 C11 113.54(18) . . ?
O20 C16 O17 122.2(3) . . ?
O20 C16 C11 124.2(3) . . ?
O17 C18 H18 123.4 . . ?
C19 C18 O17 113.3(3) . . ?
C19 C18 H18 123.4 . . ?
C18 C19 H19A 109.5 . . ?
C18 C19 H19B 109.5 . . ?
C18 C19 H19C 109.5 . . ?
H19A C19 H19B 109.5 . . ?
H19A C19 H19C 109.5 . . ?
H19B C19 H19C 109.5 . . ?

loop_
_geom_bond_atom_site_label_1
_geom_bond_atom_site_label_2
_geom_bond_distance
_geom_bond_site_symmetry_2
_geom_bond_publ_flag
O21 H21 0.8200 . ?
O21 C8 1.403(2) . ?
N9 C1 1.280(2) . ?
N9 C8 1.494(2) . ?
O17 C16 1.315(3) . ?
O17 C18 1.459(3) . ?
C1 C2 1.475(2) . ?
C1 C10 1.487(2) . ?
C2 C3 1.383(2) . ?
C2 C7 1.390(2) . ?
C10 C11 1.400(2) . ?
C10 C15 1.387(3) . ?
C3 H3 0.9300 . ?
C3 C4 1.387(3) . ?
C8 C7 1.510(2) . ?
C8 C22 1.523(3) . ?
C7 C6 1.378(2) . ?
C11 C12 1.399(3) . ?
C11 C16 1.490(3) . ?
C15 H15 0.9300 . ?
C15 C14 1.385(3) . ?
C4 H4 0.9300 . ?
C4 C5 1.383(3) . ?
C6 H6 0.9300 . ?
C6 C5 1.387(3) . ?
C5 H5 0.9300 . ?
C14 H14 0.9300 . ?
C14 C13 1.367(3) . ?
C12 H12 0.9300 . ?
C12 C13 1.366(3) . ?
C22 H22A 0.9600 . ?
C22 H22B 0.9600 . ?
C22 H22C 0.9600 . ?
C13 H13 0.9300 . ?
C16 O20 1.177(3) . ?
C18 H18 0.9300 . ?
C18 C19 1.359(4) . ?
C19 H19A 0.9600 . ?
C19 H19B 0.9600 . ?
C19 H19C 0.9600 . ?

loop_
_geom_torsion_atom_site_label_1
_geom_torsion_atom_site_label_2
_geom_torsion_atom_site_label_3
_geom_torsion_atom_site_label_4
_geom_torsion
_geom_torsion_site_symmetry_1
_geom_torsion_site_symmetry_2
_geom_torsion_site_symmetry_3
_geom_torsion_site_symmetry_4
_geom_torsion_publ_flag
O21 C8 C7 C2 -121.75(15) . . . . ?
O21 C8 C7 C6 58.1(3) . . . . ?
N9 C1 C2 C3 -178.12(17) . . . . ?
N9 C1 C2 C7 -0.08(19) . . . . ?
N9 C1 C10 C11 -123.59(19) . . . . ?
N9 C1 C10 C15 59.3(2) . . . . ?
N9 C8 C7 C2 -4.20(18) . . . . ?
N9 C8 C7 C6 175.67(19) . . . . ?
C1 N9 C8 O21 121.87(15) . . . . ?
C1 N9 C8 C7 4.19(18) . . . . ?
C1 N9 C8 C22 -115.34(16) . . . . ?
C1 C2 C3 C4 176.75(17) . . . . ?
C1 C2 C7 C8 2.78(18) . . . . ?
C1 C2 C7 C6 -177.11(16) . . . . ?
C1 C10 C11 C12 -175.78(16) . . . . ?
C1 C10 C11 C16 7.7(3) . . . . ?
C1 C10 C15 C14 176.42(16) . . . . ?
C2 C1 C10 C11 65.3(2) . . . . ?
C2 C1 C10 C15 -111.84(18) . . . . ?
C2 C3 C4 C5 0.1(3) . . . . ?
C2 C7 C6 C5 -0.4(3) . . . . ?
C10 C1 C2 C3 -6.2(3) . . . . ?
C10 C1 C2 C7 171.79(15) . . . . ?
C10 C11 C12 C13 -0.6(3) . . . . ?
C10 C11 C16 O17 13.7(3) . . . . ?
C10 C11 C16 O20 -167.7(3) . . . . ?
C10 C15 C14 C13 -0.3(3) . . . . ?
C3 C2 C7 C8 -178.91(15) . . . . ?
C3 C2 C7 C6 1.2(3) . . . . ?
C3 C4 C5 C6 0.7(3) . . . . ?
C8 N9 C1 C2 -2.70(19) . . . . ?
C8 N9 C1 C10 -174.76(14) . . . . ?
C8 C7 C6 C5 179.78(19) . . . . ?
C7 C2 C3 C4 -1.0(3) . . . . ?
C7 C6 C5 C4 -0.6(3) . . . . ?
C11 C10 C15 C14 -0.9(3) . . . . ?
C11 C12 C13 C14 -0.6(3) . . . . ?
C15 C10 C11 C12 1.3(3) . . . . ?
C15 C10 C11 C16 -175.29(19) . . . . ?
C15 C14 C13 C12 1.0(3) . . . . ?
C12 C11 C16 O17 -163.0(2) . . . . ?
C12 C11 C16 O20 15.7(4) . . . . ?
C22 C8 C7 C2 112.51(17) . . . . ?
C22 C8 C7 C6 -67.6(3) . . . . ?
C16 O17 C18 C19 114.7(4) . . . . ?
C16 C11 C12 C13 176.2(2) . . . . ?
C18 O17 C16 C11 -177.9(2) . . . . ?
C18 O17 C16 O20 3.4(5) . . . . ?
